data_7001874
loop_
_publ_author_name
'Das, Madhab C.'
'Ghosh, Sujit K.'
'Bharadwaj, Parimal K.'

_publ_section_title
;
 Halide binding in laterally non-symmetric aza-oxa cryptands through
 N/O/C--H&#x22EF;halide interactions with characterization of small
 water clusters
;
_journal_issue 33
_journal_name_full 'Dalton Transactions'
_journal_page_first 6496
_journal_page_last 6506
_journal_paper_doi 10.1039/b902270h
_journal_year 2009
_chemical_formula_moiety 'C33 H52 I3 N5 O5'
_chemical_formula_sum 'C33 H52 I3 N5 O5'
_chemical_formula_weight 979.50
_chemical_name_systematic
;
?
;
_space_group_IT_number 14
_symmetry_cell_setting monoclinic
_symmetry_space_group_name_Hall '-P 2yn'
_symmetry_space_group_name_H-M 'P 1 21/n 1'
_atom_sites_solution_hydrogens geom
_atom_sites_solution_primary direct
_atom_sites_solution_secondary difmap
_audit_creation_method SHELXL-97
_cell_angle_alpha 90.00
_cell_angle_beta 99.535(7)
_cell_angle_gamma 90.00
_cell_formula_units_Z 4
_cell_length_a 9.556(4)
_cell_length_b 26.122(5)
_cell_length_c 16.117(5)
_cell_measurement_temperature 100(1)
_cell_measurement_theta_max 28.3
_cell_measurement_theta_min 2.0
_cell_volume 3968(2)
_computing_cell_refinement 'SAINT 6.45 ( Bruker, 2003)'
_computing_data_collection 'SMART 5.628 (Bruker, 2003)'
_computing_data_reduction 'SAINT 6.45 (Bruker, 2003)'
_computing_molecular_graphics 'Diamond 2.1e'
_computing_structure_refinement 'SHELXL-97 (Sheldrick, 1997)'
_computing_structure_solution SIR-97
_diffrn_ambient_temperature 100(1)
_diffrn_measured_fraction_theta_full 0.990
_diffrn_measured_fraction_theta_max 0.990
_diffrn_measurement_device_type 'Bruker SMART APEX'
_diffrn_measurement_method /w-scans
_diffrn_radiation_monochromator graphite
_diffrn_radiation_source 'fine-focus sealed tube'
_diffrn_radiation_type MoK\a
_diffrn_radiation_wavelength 0.71069
_diffrn_reflns_av_R_equivalents 0.0657
_diffrn_reflns_av_sigmaI/netI 0.0819
_diffrn_reflns_limit_h_max 12
_diffrn_reflns_limit_h_min -12
_diffrn_reflns_limit_k_max 28
_diffrn_reflns_limit_k_min -34
_diffrn_reflns_limit_l_max 21
_diffrn_reflns_limit_l_min -14
_diffrn_reflns_number 26017
_diffrn_reflns_theta_full 28.33
_diffrn_reflns_theta_max 28.33
_diffrn_reflns_theta_min 2.02
_exptl_absorpt_coefficient_mu 2.406
_exptl_absorpt_correction_T_max 0.7450
_exptl_absorpt_correction_T_min 0.6852
_exptl_absorpt_correction_type empirical
_exptl_absorpt_process_details 'SADABS 2.10 (Bruker 2003)'
_exptl_crystal_colour purple
_exptl_crystal_density_diffrn 1.640
_exptl_crystal_density_method 'not measured'
_exptl_crystal_description block
_exptl_crystal_F_000 1936
_exptl_crystal_size_max 0.17
_exptl_crystal_size_mid 0.15
_exptl_crystal_size_min 0.13
_refine_diff_density_max 0.868
_refine_diff_density_min -0.448
_refine_diff_density_rms 0.348
_refine_ls_extinction_method none
_refine_ls_goodness_of_fit_ref 1.038
_refine_ls_hydrogen_treatment constr
_refine_ls_matrix_type full
_refine_ls_number_parameters 410
_refine_ls_number_reflns 9795
_refine_ls_number_restraints 0
_refine_ls_restrained_S_all 1.038
_refine_ls_R_factor_all 0.1038
_refine_ls_R_factor_gt 0.0760
_refine_ls_shift/su_max 0.002
_refine_ls_shift/su_mean 0.001
_refine_ls_structure_factor_coef Fsqd
_refine_ls_weighting_details 'calc w=1/[\s^2^(Fo^2^)+(0.1110P)^2^+3.5034P] where P=(Fo^2^+2Fc^2^)/3'
_refine_ls_weighting_scheme calc
_refine_ls_wR_factor_gt 0.1994
_refine_ls_wR_factor_ref 0.2489
_reflns_number_gt 8130
_reflns_number_total 9795
_reflns_threshold_expression >2sigma(I)
_cod_data_source_file b902270h.txt
_cod_data_source_block complex8
_cod_depositor_comments
;
The following automatic conversions were performed:
'_symmetry_cell_setting' value 'Monoclinic' changed to 'monoclinic'
according to '/home/saulius/struct/CIF-dictionaries/cif_core.dic'
dictionary named 'cif_core.dic' version 2.4.1 from 2010-06-29.

Automatic conversion script
Id: cif_fix_enum 1527 2010-12-29 10:47:43Z saulius 
;
_cod_original_sg_symbol_H-M 'P 21/n'
_cod_database_code 7001874

loop_
_symmetry_equiv_pos_as_xyz
'x, y, z'
'-x+1/2, y+1/2, -z+1/2'
'-x, -y, -z'
'x-1/2, -y-1/2, z-1/2'

loop_
_atom_site_label
_atom_site_type_symbol
_atom_site_fract_x
_atom_site_fract_y
_atom_site_fract_z
_atom_site_U_iso_or_equiv
_atom_site_adp_type
_atom_site_occupancy
_atom_site_symmetry_multiplicity
_atom_site_calc_flag
_atom_site_refinement_flags
_atom_site_disorder_assembly
_atom_site_disorder_group
I1 I 0.69879(7) 0.09250(2) 0.45255(4) 0.02073(18) Uani 1 1 d . . .
I2 I 0.30059(8) 0.07016(2) 0.87854(4) 0.02314(18) Uani 1 1 d . . .
I3 I 0.79053(9) -0.00211(4) 0.76502(6) 0.0301(3) Uani 1 1 d . . .
OW1 O 0.2464(5) 0.20220(19) 0.5818(3) 0.044(9) Uiso 1 1 d . . .
O2 O 0.2673(8) 0.3512(3) 0.4639(5) 0.0244(16) Uani 1 1 d . . .
O1 O 0.0093(8) 0.3388(3) 0.6481(5) 0.0248(16) Uani 1 1 d . . .
O3 O 0.4119(8) 0.3410(3) 0.7113(5) 0.0224(15) Uani 1 1 d . . .
N3 N -0.0032(9) 0.1287(3) 0.6011(6) 0.0208(17) Uani 1 1 d . . .
H3A H 0.0741 0.1461 0.5921 0.025 Uiso 1 1 calc R . .
H3B H -0.0652 0.1281 0.5526 0.025 Uiso 1 1 calc R . .
N4 N 0.3539(9) 0.1455(3) 0.4363(5) 0.0200(17) Uani 1 1 d . . .
H4A H 0.4472 0.1384 0.4489 0.024 Uiso 1 1 calc R . .
H4B H 0.3281 0.1616 0.4808 0.024 Uiso 1 1 calc R . .
C30 C 0.4255(11) 0.3018(4) 0.7687(7) 0.023(2) Uani 1 1 d . . .
N5 N 0.4245(9) 0.1308(3) 0.7135(5) 0.0175(16) Uani 1 1 d . . .
H5A H 0.3675 0.1209 0.7497 0.021 Uiso 1 1 calc R . .
H5B H 0.3723 0.1496 0.6729 0.021 Uiso 1 1 calc R . .
C23 C 0.3581(11) 0.0483(4) 0.6416(7) 0.023(2) Uani 1 1 d . . .
H23A H 0.3968 0.0161 0.6259 0.028 Uiso 1 1 calc R . .
H23B H 0.3040 0.0414 0.6863 0.028 Uiso 1 1 calc R . .
C29 C 0.3979(12) 0.3051(4) 0.8495(7) 0.025(2) Uani 1 1 d . . .
H29 H 0.3711 0.3363 0.8700 0.030 Uiso 1 1 calc R . .
N1 N 0.2620(9) 0.0692(3) 0.5683(6) 0.0208(17) Uani 1 1 d . . .
C5 C -0.2623(11) 0.2151(4) 0.5986(6) 0.022(2) Uani 1 1 d . . .
H5 H -0.3218 0.1868 0.5885 0.026 Uiso 1 1 calc R . .
C3 C -0.0695(13) 0.1557(4) 0.6669(7) 0.028(2) Uani 1 1 d . . .
H3C H 0.0001 0.1590 0.7178 0.033 Uiso 1 1 calc R . .
H3D H -0.1477 0.1353 0.6802 0.033 Uiso 1 1 calc R . .
N2 N 0.2157(9) 0.4080(3) 0.6107(5) 0.0201(17) Uani 1 1 d . . .
C10 C -0.0357(12) 0.3891(4) 0.6213(7) 0.024(2) Uani 1 1 d . . .
H10A H -0.1163 0.3994 0.6469 0.028 Uiso 1 1 calc R . .
H10B H -0.0633 0.3901 0.5606 0.028 Uiso 1 1 calc R . .
C26 C 0.4893(10) 0.2121(4) 0.7903(6) 0.0182(18) Uani 1 1 d . . .
C9 C -0.0362(12) 0.2514(4) 0.6539(7) 0.025(2) Uani 1 1 d . . .
H9 H 0.0569 0.2476 0.6812 0.029 Uiso 1 1 calc R . .
C20 C 0.3099(11) 0.2691(4) 0.4143(6) 0.0195(19) Uani 1 1 d . . .
H20 H 0.2231 0.2597 0.4286 0.023 Uiso 1 1 calc R . .
C21 C 0.3066(12) 0.4036(4) 0.4740(7) 0.025(2) Uani 1 1 d . . .
H21A H 0.3019 0.4199 0.4194 0.031 Uiso 1 1 calc R . .
H21B H 0.4029 0.4067 0.5042 0.031 Uiso 1 1 calc R . .
C19 C 0.3573(10) 0.3192(4) 0.4282(6) 0.0280(18) Uani 1 1 d . . .
C17 C 0.5644(11) 0.2977(4) 0.3725(7) 0.022(2) Uani 1 1 d . . .
H17 H 0.6508 0.3074 0.3580 0.027 Uiso 1 1 calc R . .
C28 C 0.4100(11) 0.2614(4) 0.9013(7) 0.022(2) Uani 1 1 d . . .
H28 H 0.3885 0.2635 0.9554 0.027 Uiso 1 1 calc R . .
C8 C -0.0863(12) 0.2989(4) 0.6290(7) 0.024(2) Uani 1 1 d . . .
C6 C -0.3148(11) 0.2638(4) 0.5729(7) 0.023(2) Uani 1 1 d . . .
H6 H -0.4076 0.2678 0.5452 0.027 Uiso 1 1 calc R . .
C31 C 0.4744(11) 0.2549(3) 0.7389(6) 0.0244(18) Uani 1 1 d . . .
H31 H 0.4964 0.2530 0.6848 0.021 Uiso 1 1 calc R . .
C27 C 0.4537(11) 0.2156(4) 0.8722(7) 0.023(2) Uani 1 1 d . . .
H27 H 0.4599 0.1868 0.9065 0.027 Uiso 1 1 calc R . .
C16 C 0.5213(12) 0.2473(4) 0.3605(7) 0.025(2) Uani 1 1 d . . .
H16 H 0.5787 0.2233 0.3399 0.030 Uiso 1 1 calc R . .
C4 C -0.1236(13) 0.2084(4) 0.6386(6) 0.023(2) Uani 1 1 d . . .
C1 C 0.1169(11) 0.0497(4) 0.5646(7) 0.025(2) Uani 1 1 d . . .
H1A H 0.1210 0.0131 0.5753 0.029 Uiso 1 1 calc R . .
H1B H 0.0647 0.0549 0.5083 0.029 Uiso 1 1 calc R . .
C25 C 0.5425(10) 0.1634(4) 0.7594(7) 0.0201(19) Uani 1 1 d . . .
H25A H 0.5927 0.1443 0.8068 0.024 Uiso 1 1 calc R . .
H25B H 0.6094 0.1711 0.7219 0.024 Uiso 1 1 calc R . .
C18 C 0.4841(12) 0.3339(4) 0.4051(7) 0.025(2) Uani 1 1 d . . .
H18 H 0.5147 0.3677 0.4115 0.030 Uiso 1 1 calc R . .
C15 C 0.3880(12) 0.2333(4) 0.3801(6) 0.022(2) Uani 1 1 d . . .
C13 C 0.2725(12) 0.0967(4) 0.4206(6) 0.022(2) Uani 1 1 d . . .
H13A H 0.2871 0.0826 0.3669 0.026 Uiso 1 1 calc R . .
H13B H 0.1721 0.1039 0.4168 0.026 Uiso 1 1 calc R . .
C22 C 0.2047(15) 0.4286(5) 0.5225(7) 0.031(3) Uani 1 1 d . . .
H22A H 0.1088 0.4234 0.4930 0.037 Uiso 1 1 calc R . .
H22B H 0.2228 0.4652 0.5252 0.037 Uiso 1 1 calc R . .
C24 C 0.4797(11) 0.0843(4) 0.6747(7) 0.021(2) Uani 1 1 d . . .
H24A H 0.5478 0.0667 0.7163 0.025 Uiso 1 1 calc R . .
H24B H 0.5277 0.0946 0.6288 0.025 Uiso 1 1 calc R . .
C32 C 0.3870(12) 0.3912(4) 0.7417(7) 0.025(2) Uani 1 1 d . . .
H32A H 0.4709 0.4037 0.7783 0.029 Uiso 1 1 calc R . .
H32B H 0.3087 0.3906 0.7731 0.029 Uiso 1 1 calc R . .
C33 C 0.3520(11) 0.4249(4) 0.6658(7) 0.024(2) Uani 1 1 d . . .
H33A H 0.4291 0.4237 0.6335 0.029 Uiso 1 1 calc R . .
H33B H 0.3420 0.4600 0.6836 0.029 Uiso 1 1 calc R . .
C2 C 0.0385(13) 0.0750(4) 0.6267(7) 0.025(2) Uani 1 1 d . . .
H2A H 0.0982 0.0754 0.6816 0.030 Uiso 1 1 calc R . .
H2B H -0.0459 0.0553 0.6312 0.030 Uiso 1 1 calc R . .
C7 C -0.2255(12) 0.3060(4) 0.5895(7) 0.024(2) Uani 1 1 d . . .
H7 H -0.2589 0.3386 0.5743 0.029 Uiso 1 1 calc R . .
OW2 O 0.8692(15) -0.0700(7) 0.9429(10) 0.043(5) Uani 1 1 d . . .
C11 C 0.0874(11) 0.4239(4) 0.6485(7) 0.023(2) Uani 1 1 d . . .
H11A H 0.1115 0.4233 0.7093 0.027 Uiso 1 1 calc R . .
H11B H 0.0610 0.4586 0.6313 0.027 Uiso 1 1 calc R . .
C14 C 0.3284(13) 0.1804(4) 0.3611(6) 0.025(2) Uani 1 1 d . . .
H14A H 0.2271 0.1830 0.3414 0.030 Uiso 1 1 calc R . .
H14B H 0.3714 0.1656 0.3162 0.030 Uiso 1 1 calc R . .
C12 C 0.3159(12) 0.0569(4) 0.4891(7) 0.026(2) Uani 1 1 d . . .
H12A H 0.2798 0.0237 0.4688 0.031 Uiso 1 1 calc R . .
H12B H 0.4186 0.0548 0.5009 0.031 Uiso 1 1 calc R . .

loop_
_atom_site_aniso_label
_atom_site_aniso_U_11
_atom_site_aniso_U_22
_atom_site_aniso_U_33
_atom_site_aniso_U_23
_atom_site_aniso_U_13
_atom_site_aniso_U_12
I1 0.0224(3) 0.0131(3) 0.0272(3) -0.0004(2) 0.0054(2) -0.0013(2)
I2 0.0317(4) 0.0150(3) 0.0235(3) 0.0011(2) 0.0070(3) -0.0022(2)
I3 0.0325(4) 0.0238(5) 0.0309(5) -0.0022(4) -0.0055(3) 0.0066(4)
OW1 0.058(5) 0.041(5) 0.035(5) 0.018(4) 0.010(4) 0.003(4)
O2 0.028(4) 0.012(3) 0.034(4) 0.001(3) 0.006(3) 0.001(3)
O1 0.024(4) 0.015(3) 0.035(4) 0.001(3) 0.006(3) 0.002(3)
O3 0.031(4) 0.013(3) 0.024(4) 0.002(3) 0.008(3) 0.004(3)
N3 0.022(4) 0.018(4) 0.023(4) 0.002(3) 0.004(3) 0.001(3)
N4 0.023(4) 0.015(4) 0.021(4) 0.000(3) 0.002(3) 0.000(3)
C30 0.025(5) 0.022(5) 0.023(5) -0.003(4) 0.008(4) -0.005(4)
N5 0.024(4) 0.014(4) 0.016(4) 0.003(3) 0.008(3) 0.000(3)
C23 0.025(5) 0.020(5) 0.023(5) -0.005(4) 0.002(4) -0.004(4)
C29 0.033(6) 0.024(5) 0.022(5) 0.001(4) 0.014(4) 0.000(4)
N1 0.018(4) 0.016(4) 0.029(5) 0.000(3) 0.008(3) 0.003(3)
C5 0.026(5) 0.025(5) 0.017(4) -0.008(4) 0.010(4) -0.007(4)
C3 0.038(6) 0.025(5) 0.018(5) 0.001(4) 0.002(4) 0.002(5)
N2 0.023(4) 0.015(4) 0.021(4) -0.008(3) 0.000(3) 0.001(3)
C10 0.026(5) 0.021(5) 0.024(5) 0.000(4) 0.005(4) 0.000(4)
C26 0.014(4) 0.020(5) 0.022(5) -0.002(4) 0.006(4) -0.002(3)
C9 0.025(5) 0.025(5) 0.025(5) -0.003(4) 0.007(4) 0.000(4)
C20 0.021(5) 0.015(4) 0.021(5) 0.001(4) 0.000(4) 0.008(4)
C21 0.029(5) 0.018(5) 0.028(5) 0.006(4) 0.003(4) -0.002(4)
C19 0.030(5) 0.018(4) 0.037(4) 0.004(3) 0.005(4) 0.002(4)
C17 0.018(5) 0.024(5) 0.025(5) 0.002(4) 0.005(4) 0.005(4)
C28 0.025(5) 0.016(5) 0.028(5) 0.002(4) 0.008(4) 0.000(4)
C8 0.029(5) 0.020(5) 0.025(5) -0.002(4) 0.008(4) -0.005(4)
C6 0.022(5) 0.027(5) 0.020(5) -0.005(4) 0.004(4) -0.001(4)
C31 0.027(5) 0.029(4) 0.018(4) -0.004(3) 0.011(4) -0.002(3)
C27 0.026(5) 0.020(5) 0.024(5) 0.003(4) 0.010(4) 0.001(4)
C16 0.029(5) 0.025(5) 0.021(5) 0.006(4) 0.003(4) 0.010(4)
C4 0.040(6) 0.018(5) 0.013(4) -0.009(4) 0.010(4) -0.005(4)
C1 0.024(5) 0.018(5) 0.032(6) -0.010(4) 0.005(4) 0.000(4)
C25 0.018(4) 0.018(5) 0.026(5) 0.007(4) 0.006(4) 0.003(4)
C18 0.024(5) 0.026(5) 0.025(5) 0.004(4) 0.001(4) -0.002(4)
C15 0.032(5) 0.017(5) 0.018(5) 0.010(4) 0.004(4) 0.002(4)
C13 0.032(5) 0.015(4) 0.018(5) -0.003(4) 0.002(4) -0.004(4)
C22 0.046(7) 0.026(6) 0.022(5) 0.000(4) 0.009(5) 0.005(5)
C24 0.028(5) 0.012(4) 0.023(5) -0.004(4) 0.004(4) -0.001(4)
C32 0.029(5) 0.017(5) 0.026(5) -0.006(4) 0.003(4) 0.000(4)
C33 0.024(5) 0.024(5) 0.025(5) -0.002(4) 0.005(4) -0.003(4)
C2 0.034(6) 0.006(4) 0.035(6) -0.003(4) 0.005(5) -0.001(4)
C7 0.029(5) 0.017(5) 0.025(5) 0.001(4) 0.002(4) 0.006(4)
OW2 0.054(6) 0.043(6) 0.032(6) 0.022(5) 0.011(5) 0.004(5)
C11 0.022(5) 0.020(5) 0.026(5) -0.002(4) 0.007(4) 0.003(4)
C14 0.037(6) 0.023(5) 0.013(4) 0.004(4) -0.002(4) 0.004(4)
C12 0.030(6) 0.023(5) 0.023(5) -0.002(4) 0.002(4) -0.001(4)

loop_
_atom_type_symbol
_atom_type_description
_atom_type_scat_dispersion_real
_atom_type_scat_dispersion_imag
_atom_type_scat_source
C C 0.0033 0.0016 'International Tables Vol C Tables 4.2.6.8 and 6.1.1.4'
H H 0.0000 0.0000 'International Tables Vol C Tables 4.2.6.8 and 6.1.1.4'
N N 0.0061 0.0033 'International Tables Vol C Tables 4.2.6.8 and 6.1.1.4'
O O 0.0106 0.0060 'International Tables Vol C Tables 4.2.6.8 and 6.1.1.4'
I I -0.4742 1.8119 'International Tables Vol C Tables 4.2.6.8 and 6.1.1.4'

loop_
_geom_angle_atom_site_label_1
_geom_angle_atom_site_label_2
_geom_angle_atom_site_label_3
_geom_angle
_geom_angle_site_symmetry_1
_geom_angle_site_symmetry_3
_geom_angle_publ_flag
C19 O2 C21 117.2(8) . . ?
C8 O1 C10 118.0(8) . . ?
C30 O3 C32 117.1(8) . . ?
C3 N3 C2 111.8(8) . . ?
C3 N3 H3A 109.2 . . ?
C2 N3 H3A 109.3 . . ?
C3 N3 H3B 109.3 . . ?
C2 N3 H3B 109.3 . . ?
H3A N3 H3B 107.9 . . ?
C13 N4 C14 111.8(8) . . ?
C13 N4 H4A 109.3 . . ?
C14 N4 H4A 109.2 . . ?
C13 N4 H4B 109.3 . . ?
C14 N4 H4B 109.3 . . ?
H4A N4 H4B 107.9 . . ?
O3 C30 C29 125.4(10) . . ?
O3 C30 C31 114.6(9) . . ?
C29 C30 C31 120.1(10) . . ?
C24 N5 C25 112.1(8) . . ?
C24 N5 H5A 109.2 . . ?
C25 N5 H5A 109.2 . . ?
C24 N5 H5B 109.2 . . ?
C25 N5 H5B 109.2 . . ?
H5A N5 H5B 107.9 . . ?
N1 C23 C24 112.9(9) . . ?
N1 C23 H23A 109.0 . . ?
C24 C23 H23A 109.0 . . ?
N1 C23 H23B 109.0 . . ?
C24 C23 H23B 109.0 . . ?
H23A C23 H23B 107.8 . . ?
C30 C29 C28 120.0(10) . . ?
C30 C29 H29 120.0 . . ?
C28 C29 H29 120.0 . . ?
C1 N1 C23 111.2(9) . . ?
C1 N1 C12 110.4(8) . . ?
C23 N1 C12 110.5(8) . . ?
C4 C5 C6 121.3(10) . . ?
C4 C5 H5 119.4 . . ?
C6 C5 H5 119.4 . . ?
N3 C3 C4 112.3(9) . . ?
N3 C3 H3C 109.2 . . ?
C4 C3 H3C 109.2 . . ?
N3 C3 H3D 109.1 . . ?
C4 C3 H3D 109.1 . . ?
H3C C3 H3D 107.9 . . ?
C22 N2 C11 110.3(8) . . ?
C22 N2 C33 111.5(9) . . ?
C11 N2 C33 111.0(8) . . ?
O1 C10 C11 106.7(9) . . ?
O1 C10 H10A 110.4 . . ?
C11 C10 H10A 110.4 . . ?
O1 C10 H10B 110.4 . . ?
C11 C10 H10B 110.4 . . ?
H10A C10 H10B 108.6 . . ?
C31 C26 C27 119.2(9) . . ?
C31 C26 C25 119.8(9) . . ?
C27 C26 C25 121.0(9) . . ?
C8 C9 C4 120.5(11) . . ?
C8 C9 H9 119.7 . . ?
C4 C9 H9 119.8 . . ?
C15 C20 C19 121.5(10) . . ?
C15 C20 H20 119.2 . . ?
C19 C20 H20 119.2 . . ?
O2 C21 C22 107.3(9) . . ?
O2 C21 H21A 110.3 . . ?
C22 C21 H21A 110.3 . . ?
O2 C21 H21B 110.2 . . ?
C22 C21 H21B 110.3 . . ?
H21A C21 H21B 108.5 . . ?
C18 C19 C20 119.7(9) . . ?
C18 C19 O2 125.0(10) . . ?
C20 C19 O2 115.2(9) . . ?
C18 C17 C16 122.4(10) . . ?
C18 C17 H17 118.8 . . ?
C16 C17 H17 118.8 . . ?
C27 C28 C29 120.3(10) . . ?
C27 C28 H28 119.9 . . ?
C29 C28 H28 119.9 . . ?
C9 C8 C7 121.1(10) . . ?
C9 C8 O1 115.5(10) . . ?
C7 C8 O1 123.3(10) . . ?
C7 C6 C5 118.9(10) . . ?
C7 C6 H6 120.6 . . ?
C5 C6 H6 120.6 . . ?
C26 C31 C30 120.0(9) . . ?
C26 C31 H31 120.0 . . ?
C30 C31 H31 120.0 . . ?
C28 C27 C26 120.4(10) . . ?
C28 C27 H27 119.8 . . ?
C26 C27 H27 119.8 . . ?
C17 C16 C15 118.3(10) . . ?
C17 C16 H16 120.8 . . ?
C15 C16 H16 120.8 . . ?
C5 C4 C9 118.6(10) . . ?
C5 C4 C3 120.5(10) . . ?
C9 C4 C3 120.8(11) . . ?
N1 C1 C2 113.1(9) . . ?
N1 C1 H1A 108.9 . . ?
C2 C1 H1A 108.9 . . ?
N1 C1 H1B 109.0 . . ?
C2 C1 H1B 109.0 . . ?
H1A C1 H1B 107.8 . . ?
C26 C25 N5 112.2(8) . . ?
C26 C25 H25A 109.2 . . ?
N5 C25 H25A 109.1 . . ?
C26 C25 H25B 109.2 . . ?
N5 C25 H25B 109.2 . . ?
H25A C25 H25B 107.9 . . ?
C17 C18 C19 118.8(10) . . ?
C17 C18 H18 120.6 . . ?
C19 C18 H18 120.6 . . ?
C20 C15 C16 119.1(10) . . ?
C20 C15 C14 119.7(10) . . ?
C16 C15 C14 121.2(10) . . ?
N4 C13 C12 112.8(8) . . ?
N4 C13 H13A 109.0 . . ?
C12 C13 H13A 109.0 . . ?
N4 C13 H13B 109.0 . . ?
C12 C13 H13B 109.0 . . ?
H13A C13 H13B 107.8 . . ?
C21 C22 N2 112.8(9) . . ?
C21 C22 H22A 109.1 . . ?
N2 C22 H22A 109.1 . . ?
C21 C22 H22B 109.0 . . ?
N2 C22 H22B 109.0 . . ?
H22A C22 H22B 107.8 . . ?
N5 C24 C23 110.2(9) . . ?
N5 C24 H24A 109.6 . . ?
C23 C24 H24A 109.6 . . ?
N5 C24 H24B 109.6 . . ?
C23 C24 H24B 109.6 . . ?
H24A C24 H24B 108.1 . . ?
O3 C32 C33 106.5(9) . . ?
O3 C32 H32A 110.4 . . ?
C33 C32 H32A 110.4 . . ?
O3 C32 H32B 110.4 . . ?
C33 C32 H32B 110.4 . . ?
H32A C32 H32B 108.6 . . ?
C32 C33 N2 111.2(9) . . ?
C32 C33 H33A 109.4 . . ?
N2 C33 H33A 109.4 . . ?
C32 C33 H33B 109.4 . . ?
N2 C33 H33B 109.4 . . ?
H33A C33 H33B 108.0 . . ?
C1 C2 N3 111.7(9) . . ?
C1 C2 H2A 109.3 . . ?
N3 C2 H2A 109.3 . . ?
C1 C2 H2B 109.2 . . ?
N3 C2 H2B 109.3 . . ?
H2A C2 H2B 107.9 . . ?
C8 C7 C6 119.6(10) . . ?
C8 C7 H7 120.2 . . ?
C6 C7 H7 120.3 . . ?
C10 C11 N2 111.5(8) . . ?
C10 C11 H11A 109.4 . . ?
N2 C11 H11A 109.4 . . ?
C10 C11 H11B 109.3 . . ?
N2 C11 H11B 109.3 . . ?
H11A C11 H11B 108.0 . . ?
N4 C14 C15 112.8(8) . . ?
N4 C14 H14A 109.0 . . ?
C15 C14 H14A 109.0 . . ?
N4 C14 H14B 109.1 . . ?
C15 C14 H14B 109.0 . . ?
H14A C14 H14B 107.8 . . ?
N1 C12 C13 112.6(9) . . ?
N1 C12 H12A 109.1 . . ?
C13 C12 H12A 109.1 . . ?
N1 C12 H12B 109.1 . . ?
C13 C12 H12B 109.1 . . ?
H12A C12 H12B 107.8 . . ?

loop_
_geom_bond_atom_site_label_1
_geom_bond_atom_site_label_2
_geom_bond_distance
_geom_bond_site_symmetry_2
_geom_bond_publ_flag
O2 C19 1.391(12) . ?
O2 C21 1.422(12) . ?
O1 C8 1.386(13) . ?
O1 C10 1.427(13) . ?
O3 C30 1.373(13) . ?
O3 C32 1.433(12) . ?
N3 C3 1.499(14) . ?
N3 C2 1.497(13) . ?
N3 H3A 0.9000 . ?
N3 H3B 0.9000 . ?
N4 C13 1.495(13) . ?
N4 C14 1.503(13) . ?
N4 H4A 0.9000 . ?
N4 H4B 0.9000 . ?
C30 C29 1.375(14) . ?
C30 C31 1.422(14) . ?
N5 C24 1.502(12) . ?
N5 C25 1.506(13) . ?
N5 H5A 0.9000 . ?
N5 H5B 0.9000 . ?
C23 N1 1.475(14) . ?
C23 C24 1.521(14) . ?
C23 H23A 0.9700 . ?
C23 H23B 0.9700 . ?
C29 C28 1.409(15) . ?
C29 H29 0.9300 . ?
N1 C1 1.469(14) . ?
N1 C12 1.489(14) . ?
C5 C4 1.386(16) . ?
C5 C6 1.403(15) . ?
C5 H5 0.9300 . ?
C3 C4 1.514(15) . ?
C3 H3C 0.9700 . ?
C3 H3D 0.9700 . ?
N2 C22 1.507(14) . ?
N2 C11 1.515(13) . ?
N2 C33 1.515(13) . ?
C10 C11 1.494(15) . ?
C10 H10A 0.9700 . ?
C10 H10B 0.9700 . ?
C26 C31 1.386(14) . ?
C26 C27 1.420(14) . ?
C26 C25 1.486(14) . ?
C9 C8 1.367(15) . ?
C9 C4 1.397(15) . ?
C9 H9 0.9300 . ?
C20 C15 1.368(14) . ?
C20 C19 1.389(14) . ?
C20 H20 0.9300 . ?
C21 C22 1.497(16) . ?
C21 H21A 0.9700 . ?
C21 H21B 0.9700 . ?
C19 C18 1.380(15) . ?
C17 C18 1.377(15) . ?
C17 C16 1.382(16) . ?
C17 H17 0.9300 . ?
C28 C27 1.374(15) . ?
C28 H28 0.9300 . ?
C8 C7 1.389(16) . ?
C6 C7 1.392(15) . ?
C6 H6 0.9300 . ?
C31 H31 0.9300 . ?
C27 H27 0.9300 . ?
C16 C15 1.410(16) . ?
C16 H16 0.9300 . ?
C1 C2 1.499(15) . ?
C1 H1A 0.9700 . ?
C1 H1B 0.9700 . ?
C25 H25A 0.9700 . ?
C25 H25B 0.9700 . ?
C18 H18 0.9300 . ?
C15 C14 1.507(15) . ?
C13 C12 1.523(15) . ?
C13 H13A 0.9700 . ?
C13 H13B 0.9700 . ?
C22 H22A 0.9700 . ?
C22 H22B 0.9700 . ?
C24 H24A 0.9700 . ?
C24 H24B 0.9700 . ?
C32 C33 1.499(15) . ?
C32 H32A 0.9700 . ?
C32 H32B 0.9700 . ?
C33 H33A 0.9700 . ?
C33 H33B 0.9700 . ?
C2 H2A 0.9700 . ?
C2 H2B 0.9700 . ?
C7 H7 0.9300 . ?
C11 H11A 0.9700 . ?
C11 H11B 0.9700 . ?
C14 H14A 0.9700 . ?
C14 H14B 0.9700 . ?
C12 H12A 0.9700 . ?
C12 H12B 0.9700 . ?

loop_
_geom_torsion_atom_site_label_1
_geom_torsion_atom_site_label_2
_geom_torsion_atom_site_label_3
_geom_torsion_atom_site_label_4
_geom_torsion
_geom_torsion_site_symmetry_1
_geom_torsion_site_symmetry_2
_geom_torsion_site_symmetry_3
_geom_torsion_site_symmetry_4
_geom_torsion_publ_flag
C32 O3 C30 C29 9.6(15) . . . . ?
C32 O3 C30 C31 -169.5(9) . . . . ?
O3 C30 C29 C28 177.3(10) . . . . ?
C31 C30 C29 C28 -3.7(17) . . . . ?
C24 C23 N1 C1 -150.7(9) . . . . ?
C24 C23 N1 C12 86.3(10) . . . . ?
C2 N3 C3 C4 -175.0(9) . . . . ?
C8 O1 C10 C11 -179.0(9) . . . . ?
C19 O2 C21 C22 -173.2(9) . . . . ?
C15 C20 C19 C18 1.8(15) . . . . ?
C15 C20 C19 O2 -179.6(9) . . . . ?
C21 O2 C19 C18 2.8(14) . . . . ?
C21 O2 C19 C20 -175.7(9) . . . . ?
C30 C29 C28 C27 2.0(17) . . . . ?
C4 C9 C8 C7 1.3(17) . . . . ?
C4 C9 C8 O1 179.4(9) . . . . ?
C10 O1 C8 C9 178.1(9) . . . . ?
C10 O1 C8 C7 -3.8(15) . . . . ?
C4 C5 C6 C7 -1.1(15) . . . . ?
C27 C26 C31 C30 0.7(15) . . . . ?
C25 C26 C31 C30 -179.0(9) . . . . ?
O3 C30 C31 C26 -178.5(9) . . . . ?
C29 C30 C31 C26 2.3(16) . . . . ?
C29 C28 C27 C26 1.1(16) . . . . ?
C31 C26 C27 C28 -2.4(16) . . . . ?
C25 C26 C27 C28 177.3(10) . . . . ?
C18 C17 C16 C15 2.0(16) . . . . ?
C6 C5 C4 C9 0.6(15) . . . . ?
C6 C5 C4 C3 179.2(9) . . . . ?
C8 C9 C4 C5 -0.7(16) . . . . ?
C8 C9 C4 C3 -179.3(10) . . . . ?
N3 C3 C4 C5 91.5(12) . . . . ?
N3 C3 C4 C9 -89.9(12) . . . . ?
C23 N1 C1 C2 76.5(11) . . . . ?
C12 N1 C1 C2 -160.5(9) . . . . ?
C31 C26 C25 N5 -88.6(11) . . . . ?
C27 C26 C25 N5 91.7(11) . . . . ?
C24 N5 C25 C26 174.1(8) . . . . ?
C16 C17 C18 C19 1.3(16) . . . . ?
C20 C19 C18 C17 -3.2(15) . . . . ?
O2 C19 C18 C17 178.3(10) . . . . ?
C19 C20 C15 C16 1.6(15) . . . . ?
C19 C20 C15 C14 -176.2(9) . . . . ?
C17 C16 C15 C20 -3.4(15) . . . . ?
C17 C16 C15 C14 174.3(9) . . . . ?
C14 N4 C13 C12 169.8(9) . . . . ?
O2 C21 C22 N2 64.7(12) . . . . ?
C11 N2 C22 C21 -165.1(9) . . . . ?
C33 N2 C22 C21 71.0(12) . . . . ?
C25 N5 C24 C23 170.7(8) . . . . ?
N1 C23 C24 N5 68.7(11) . . . . ?
C30 O3 C32 C33 -170.6(9) . . . . ?
O3 C32 C33 N2 63.8(11) . . . . ?
C22 N2 C33 C32 -160.6(9) . . . . ?
C11 N2 C33 C32 76.0(11) . . . . ?
N1 C1 C2 N3 72.8(12) . . . . ?
C3 N3 C2 C1 -174.7(9) . . . . ?
C9 C8 C7 C6 -1.7(17) . . . . ?
O1 C8 C7 C6 -179.8(10) . . . . ?
C5 C6 C7 C8 1.6(16) . . . . ?
O1 C10 C11 N2 59.0(11) . . . . ?
C22 N2 C11 C10 82.5(11) . . . . ?
C33 N2 C11 C10 -153.4(9) . . . . ?
C13 N4 C14 C15 169.9(9) . . . . ?
C20 C15 C14 N4 -84.5(12) . . . . ?
C16 C15 C14 N4 97.7(12) . . . . ?
C1 N1 C12 C13 85.5(11) . . . . ?
C23 N1 C12 C13 -151.1(9) . . . . ?
N4 C13 C12 N1 74.1(12) . . . . ?

loop_
_cod_related_entry_id
_cod_related_entry_database
_cod_related_entry_code
1 ChemSpider 30652610
